data_7003499
loop_
_publ_author_name
'Wei, Guo-Hua'
'Yang, Jin'
'Ma, Jian-Fang'
'Liu, Ying-Ying'
'Li, Shun-Li'
'Zhang, Lai-Ping'

_publ_section_title
;
 Syntheses, structures and luminescent properties of zinc(ii) and
 cadmium(ii) coordination complexes based on new bis(imidazolyl)ether
 and different carboxylate ligands
;
_journal_issue 23
_journal_name_full 'Dalton Transactions'
_journal_page_first 3080
_journal_page_last 3092
_journal_paper_doi 10.1039/b716657e
_journal_year 2008
_chemical_formula_moiety 'C18 H18 Cd N4 O5'
_chemical_formula_sum 'C18 H18 Cd N4 O5'
_chemical_formula_weight 482.76
_chemical_name_systematic
;
?
;
_space_group_IT_number 2
_symmetry_cell_setting triclinic
_symmetry_space_group_name_Hall '-P 1'
_symmetry_space_group_name_H-M 'P -1'
_atom_sites_solution_hydrogens geom
_atom_sites_solution_primary direct
_atom_sites_solution_secondary difmap
_audit_creation_method SHELXL-97
_cell_angle_alpha 98.5590(10)
_cell_angle_beta 100.1220(10)
_cell_angle_gamma 94.8860(10)
_cell_formula_units_Z 2
_cell_length_a 8.5350(5)
_cell_length_b 10.2740(6)
_cell_length_c 10.8080(7)
_cell_measurement_reflns_used 3420
_cell_measurement_temperature 293(2)
_cell_measurement_theta_max 28.3
_cell_measurement_theta_min 1.9
_cell_volume 916.54(10)
_computing_cell_refinement 'SAINT (Bruker, 1999)'
_computing_data_collection 'SMART (Bruker, 1997)'
_computing_data_reduction SAINT
_computing_molecular_graphics 'SHELXTL-PLUS (Sheldrick, 1990)'
_computing_publication_material SHELXL-97
_computing_structure_refinement 'SHELXL-97 (Sheldrick, 1997)'
_computing_structure_solution 'SHELXS-97 (Sheldrick, 1997)'
_diffrn_ambient_temperature 293(2)
_diffrn_measured_fraction_theta_full 0.994
_diffrn_measured_fraction_theta_max 0.925
_diffrn_measurement_device_type 'Bruker APEX CCD area-detector'
_diffrn_measurement_method '\w scans'
_diffrn_radiation_monochromator graphite
_diffrn_radiation_source 'fine-focus sealed tube'
_diffrn_radiation_type MoK\a
_diffrn_radiation_wavelength 0.71069
_diffrn_reflns_av_R_equivalents 0.0218
_diffrn_reflns_av_sigmaI/netI 0.0594
_diffrn_reflns_limit_h_max 10
_diffrn_reflns_limit_h_min -11
_diffrn_reflns_limit_k_max 13
_diffrn_reflns_limit_k_min -11
_diffrn_reflns_limit_l_max 14
_diffrn_reflns_limit_l_min -9
_diffrn_reflns_number 5803
_diffrn_reflns_theta_full 25.00
_diffrn_reflns_theta_max 28.29
_diffrn_reflns_theta_min 1.94
_diffrn_standards_number 0
_exptl_absorpt_coefficient_mu 1.231
_exptl_absorpt_correction_T_max 0.317
_exptl_absorpt_correction_T_min 0.288
_exptl_absorpt_correction_type multi-scan
_exptl_absorpt_process_details 'SADABS (Sheldrick, 1996)'
_exptl_crystal_colour Orange
_exptl_crystal_density_diffrn 1.749
_exptl_crystal_density_method 'not measured'
_exptl_crystal_description Block
_exptl_crystal_F_000 484
_exptl_crystal_size_max 0.44
_exptl_crystal_size_mid 0.32
_exptl_crystal_size_min 0.19
_refine_diff_density_max 0.593
_refine_diff_density_min -0.610
_refine_diff_density_rms 0.112
_refine_ls_extinction_method none
_refine_ls_goodness_of_fit_ref 1.022
_refine_ls_hydrogen_treatment constr
_refine_ls_matrix_type full
_refine_ls_number_parameters 253
_refine_ls_number_reflns 4229
_refine_ls_number_restraints 0
_refine_ls_restrained_S_all 1.022
_refine_ls_R_factor_all 0.0580
_refine_ls_R_factor_gt 0.0425
_refine_ls_shift/su_max 0.000
_refine_ls_shift/su_mean 0.000
_refine_ls_structure_factor_coef Fsqd
_refine_ls_weighting_details 'calc w=1/[\s^2^(Fo^2^)+(0.0207P)^2^+1.1445P] where P=(Fo^2^+2Fc^2^)/3'
_refine_ls_weighting_scheme calc
_refine_ls_wR_factor_gt 0.0733
_refine_ls_wR_factor_ref 0.0810
_reflns_number_gt 3420
_reflns_number_total 4229
_reflns_threshold_expression I>2\s(I)
_cod_data_source_file b716657e.txt
_cod_data_source_block compound4
_cod_depositor_comments
;
The following automatic conversions were performed:
'_symmetry_cell_setting' value 'Triclinic' changed to 'triclinic'
according to '/home/saulius/struct/CIF-dictionaries/cif_core.dic'
dictionary named 'cif_core.dic' version 2.4.1 from 2010-06-29.

Automatic conversion script
Id: cif_fix_enum 1527 2010-12-29 10:47:43Z saulius 
;
_cod_database_code 7003499

loop_
_symmetry_equiv_pos_as_xyz
'x, y, z'
'-x, -y, -z'

loop_
_atom_site_label
_atom_site_type_symbol
_atom_site_fract_x
_atom_site_fract_y
_atom_site_fract_z
_atom_site_U_iso_or_equiv
_atom_site_adp_type
_atom_site_occupancy
_atom_site_symmetry_multiplicity
_atom_site_calc_flag
_atom_site_refinement_flags
_atom_site_disorder_assembly
_atom_site_disorder_group
Cd1 Cd 0.51093(3) 0.31854(3) 0.38108(3) 0.02883(9) Uani 1 1 d . . .
C16 C 0.6145(5) -0.2284(4) 0.0469(4) 0.0340(9) Uani 1 1 d . . .
H16 H 0.6317 -0.2438 -0.0364 0.041 Uiso 1 1 calc R . .
C17 C 0.5999(5) -0.1018(4) 0.1038(4) 0.0314(9) Uani 1 1 d . . .
H17 H 0.6112 -0.0314 0.0598 0.038 Uiso 1 1 calc R . .
C12 C 0.5682(4) -0.0787(3) 0.2272(4) 0.0243(8) Uani 1 1 d . . .
C13 C 0.5613(4) -0.1825(3) 0.2952(4) 0.0250(8) Uani 1 1 d . . .
H13 H 0.5442 -0.1670 0.3786 0.030 Uiso 1 1 calc R . .
C11 C 0.5394(4) 0.0593(4) 0.2832(4) 0.0289(9) Uani 1 1 d . . .
C1 C 0.7794(5) 0.1983(4) 0.5667(4) 0.0330(9) Uani 1 1 d . . .
H1 H 0.7168 0.1167 0.5473 0.040 Uiso 1 1 calc R . .
C2 C 0.8631(5) 0.4010(4) 0.5711(4) 0.0399(10) Uani 1 1 d . . .
H2 H 0.8692 0.4873 0.5542 0.048 Uiso 1 1 calc R . .
C3 C 0.9755(5) 0.3529(4) 0.6492(4) 0.0417(11) Uani 1 1 d . . .
H3 H 1.0708 0.3989 0.6967 0.050 Uiso 1 1 calc R . .
C4 C 0.9995(5) 0.1302(4) 0.7198(5) 0.0463(12) Uani 1 1 d . . .
H4A H 1.1110 0.1643 0.7525 0.056 Uiso 1 1 calc R . .
H4B H 0.9963 0.0457 0.6651 0.056 Uiso 1 1 calc R . .
C5 C 0.9188(6) 0.1099(5) 0.8287(5) 0.0554(13) Uani 1 1 d . . .
H5A H 0.8048 0.0853 0.7978 0.066 Uiso 1 1 calc R . .
H5B H 0.9618 0.0388 0.8689 0.066 Uiso 1 1 calc R . .
C6 C 0.8226(5) 0.2408(6) 0.9910(5) 0.0574(14) Uani 1 1 d . . .
H6A H 0.8001 0.1586 1.0220 0.069 Uiso 1 1 calc R . .
H6B H 0.7252 0.2587 0.9382 0.069 Uiso 1 1 calc R . .
N2 N 0.9220(4) 0.2227(3) 0.6453(3) 0.0349(8) Uani 1 1 d . . .
N1 N 0.7387(4) 0.3048(3) 0.5201(3) 0.0325(8) Uani 1 1 d . . .
O1 O 0.5907(3) 0.1543(2) 0.2332(3) 0.0387(7) Uani 1 1 d . . .
O2 O 0.4663(3) 0.0723(2) 0.3736(3) 0.0345(6) Uani 1 1 d . . .
O5 O 0.9449(4) 0.2285(3) 0.9181(3) 0.0527(8) Uani 1 1 d . . .
C14 C 0.5797(4) -0.3097(3) 0.2395(4) 0.0244(8) Uani 1 1 d . . .
C18 C 0.5743(5) -0.4239(4) 0.3126(4) 0.0295(9) Uani 1 1 d . . .
C15 C 0.6033(5) -0.3325(4) 0.1139(4) 0.0309(9) Uani 1 1 d . . .
H15 H 0.6116 -0.4181 0.0751 0.037 Uiso 1 1 calc R . .
O4 O 0.5606(4) -0.5384(3) 0.2483(3) 0.0492(8) Uani 1 1 d . . .
O3 O 0.5836(4) -0.4016(3) 0.4298(3) 0.0441(8) Uani 1 1 d . . .
N3 N 1.0045(4) 0.3174(3) 1.1951(3) 0.0382(8) Uani 1 1 d . . .
C8 C 0.9838(6) 0.2450(5) 1.2884(5) 0.0486(12) Uani 1 1 d . . .
H8 H 0.8869 0.2106 1.3053 0.058 Uiso 1 1 calc R . .
C7 C 0.8760(5) 0.3512(5) 1.1006(5) 0.0554(13) Uani 1 1 d . . .
H7A H 0.9135 0.4298 1.0697 0.067 Uiso 1 1 calc R . .
H7B H 0.7857 0.3712 1.1407 0.067 Uiso 1 1 calc R . .
N4 N 1.2446(4) 0.2975(3) 1.2977(3) 0.0350(8) Uani 1 1 d . . .
C10 C 1.1629(5) 0.3467(4) 1.2051(4) 0.0391(10) Uani 1 1 d . . .
H10 H 1.2090 0.3961 1.1526 0.047 Uiso 1 1 calc R . .
C9 C 1.1317(5) 0.2332(4) 1.3511(4) 0.0442(11) Uani 1 1 d . . .
H9 H 1.1540 0.1886 1.4198 0.053 Uiso 1 1 calc R . .

loop_
_atom_site_aniso_label
_atom_site_aniso_U_11
_atom_site_aniso_U_22
_atom_site_aniso_U_33
_atom_site_aniso_U_23
_atom_site_aniso_U_13
_atom_site_aniso_U_12
Cd1 0.03355(16) 0.02336(15) 0.03031(16) 0.00586(11) 0.00496(12) 0.00733(11)
C16 0.048(2) 0.033(2) 0.026(2) 0.0085(17) 0.0115(19) 0.0123(19)
C17 0.038(2) 0.0255(19) 0.034(2) 0.0145(17) 0.0060(18) 0.0112(17)
C12 0.0264(19) 0.0179(17) 0.029(2) 0.0070(15) 0.0021(16) 0.0053(15)
C13 0.0264(19) 0.0205(18) 0.028(2) 0.0042(15) 0.0042(16) 0.0024(15)
C11 0.028(2) 0.0218(19) 0.034(2) 0.0043(17) -0.0016(18) 0.0055(16)
C1 0.032(2) 0.031(2) 0.033(2) 0.0079(18) -0.0002(18) -0.0005(17)
C2 0.040(2) 0.027(2) 0.049(3) -0.002(2) 0.006(2) 0.0021(19)
C3 0.035(2) 0.034(2) 0.046(3) -0.008(2) -0.001(2) -0.0002(19)
C4 0.044(3) 0.041(3) 0.051(3) 0.007(2) -0.003(2) 0.015(2)
C5 0.061(3) 0.054(3) 0.044(3) 0.013(2) -0.008(3) 0.000(3)
C6 0.031(2) 0.091(4) 0.046(3) 0.010(3) -0.002(2) 0.006(3)
N2 0.0330(18) 0.0339(18) 0.035(2) 0.0040(15) -0.0006(15) 0.0058(15)
N1 0.0310(18) 0.0321(18) 0.0322(19) 0.0035(15) 0.0020(15) 0.0045(15)
O1 0.0506(18) 0.0212(14) 0.0477(18) 0.0092(13) 0.0150(15) 0.0053(13)
O2 0.0430(16) 0.0265(14) 0.0372(17) 0.0058(12) 0.0134(14) 0.0095(12)
O5 0.0427(18) 0.066(2) 0.0426(19) -0.0004(17) 0.0039(15) -0.0064(16)
C14 0.0248(18) 0.0208(17) 0.028(2) 0.0053(15) 0.0044(16) 0.0043(15)
C18 0.032(2) 0.0241(19) 0.038(2) 0.0102(17) 0.0124(18) 0.0095(16)
C15 0.035(2) 0.0252(19) 0.032(2) 0.0007(17) 0.0056(18) 0.0088(17)
O4 0.083(2) 0.0171(14) 0.050(2) 0.0076(13) 0.0183(18) 0.0067(14)
O3 0.062(2) 0.0409(17) 0.0380(18) 0.0173(14) 0.0185(16) 0.0171(15)
N3 0.0312(19) 0.047(2) 0.036(2) 0.0027(17) 0.0066(16) 0.0074(16)
C8 0.041(3) 0.055(3) 0.051(3) 0.011(2) 0.013(2) -0.002(2)
C7 0.036(3) 0.075(4) 0.056(3) 0.007(3) 0.006(2) 0.021(3)
N4 0.0346(19) 0.0369(19) 0.034(2) 0.0056(16) 0.0065(16) 0.0068(16)
C10 0.036(2) 0.047(3) 0.038(2) 0.007(2) 0.012(2) 0.010(2)
C9 0.050(3) 0.041(3) 0.042(3) 0.010(2) 0.009(2) -0.001(2)

loop_
_atom_type_symbol
_atom_type_description
_atom_type_scat_dispersion_real
_atom_type_scat_dispersion_imag
_atom_type_scat_source
C C 0.0033 0.0016 'International Tables Vol C Tables 4.2.6.8 and 6.1.1.4'
H H 0.0000 0.0000 'International Tables Vol C Tables 4.2.6.8 and 6.1.1.4'
N N 0.0061 0.0033 'International Tables Vol C Tables 4.2.6.8 and 6.1.1.4'
O O 0.0106 0.0060 'International Tables Vol C Tables 4.2.6.8 and 6.1.1.4'
Cd Cd -0.8075 1.2024 'International Tables Vol C Tables 4.2.6.8 and 6.1.1.4'

loop_
_geom_angle_atom_site_label_1
_geom_angle_atom_site_label_2
_geom_angle_atom_site_label_3
_geom_angle
_geom_angle_site_symmetry_1
_geom_angle_site_symmetry_3
_geom_angle_publ_flag
O4 Cd1 N1 110.01(12) 1_565 . ?
O4 Cd1 N4 90.57(12) 1_565 1_454 ?
N1 Cd1 N4 158.60(12) . 1_454 ?
O4 Cd1 O1 86.18(10) 1_565 . ?
N1 Cd1 O1 88.33(11) . . ?
N4 Cd1 O1 99.20(11) 1_454 . ?
O4 Cd1 O3 118.30(10) 1_565 2_656 ?
N1 Cd1 O3 83.66(11) . 2_656 ?
N4 Cd1 O3 81.28(11) 1_454 2_656 ?
O1 Cd1 O3 155.52(9) . 2_656 ?
O4 Cd1 O2 138.08(10) 1_565 . ?
N1 Cd1 O2 83.95(10) . . ?
N4 Cd1 O2 84.41(10) 1_454 . ?
O1 Cd1 O2 53.97(9) . . ?
O3 Cd1 O2 102.05(9) 2_656 . ?
C17 C16 C15 119.9(4) . . ?
C17 C16 H16 120.1 . . ?
C15 C16 H16 120.1 . . ?
C16 C17 C12 120.3(3) . . ?
C16 C17 H17 119.8 . . ?
C12 C17 H17 119.8 . . ?
C13 C12 C17 119.6(3) . . ?
C13 C12 C11 121.3(3) . . ?
C17 C12 C11 119.2(3) . . ?
C12 C13 C14 120.3(3) . . ?
C12 C13 H13 119.9 . . ?
C14 C13 H13 119.9 . . ?
O2 C11 O1 124.3(3) . . ?
O2 C11 C12 118.6(3) . . ?
O1 C11 C12 117.1(3) . . ?
N1 C1 N2 111.4(3) . . ?
N1 C1 H1 124.3 . . ?
N2 C1 H1 124.3 . . ?
C3 C2 N1 110.0(4) . . ?
C3 C2 H2 125.0 . . ?
N1 C2 H2 125.0 . . ?
C2 C3 N2 106.4(4) . . ?
C2 C3 H3 126.8 . . ?
N2 C3 H3 126.8 . . ?
N2 C4 C5 111.4(4) . . ?
N2 C4 H4A 109.3 . . ?
C5 C4 H4A 109.3 . . ?
N2 C4 H4B 109.3 . . ?
C5 C4 H4B 109.3 . . ?
H4A C4 H4B 108.0 . . ?
O5 C5 C4 109.1(4) . . ?
O5 C5 H5A 109.9 . . ?
C4 C5 H5A 109.9 . . ?
O5 C5 H5B 109.9 . . ?
C4 C5 H5B 109.9 . . ?
H5A C5 H5B 108.3 . . ?
O5 C6 C7 109.2(4) . . ?
O5 C6 H6A 109.8 . . ?
C7 C6 H6A 109.8 . . ?
O5 C6 H6B 109.8 . . ?
C7 C6 H6B 109.8 . . ?
H6A C6 H6B 108.3 . . ?
C1 N2 C3 106.8(3) . . ?
C1 N2 C4 126.2(4) . . ?
C3 N2 C4 126.8(4) . . ?
C1 N1 C2 105.4(3) . . ?
C1 N1 Cd1 126.1(3) . . ?
C2 N1 Cd1 128.5(3) . . ?
C11 O1 Cd1 93.7(2) . . ?
C11 O2 Cd1 87.9(2) . . ?
C5 O5 C6 112.7(4) . . ?
C13 C14 C15 119.5(3) . . ?
C13 C14 C18 121.1(3) . . ?
C15 C14 C18 119.4(3) . . ?
O3 C18 O4 123.8(4) . . ?
O3 C18 C14 119.7(3) . . ?
O4 C18 C14 116.5(3) . . ?
C16 C15 C14 120.3(3) . . ?
C16 C15 H15 119.8 . . ?
C14 C15 H15 119.8 . . ?
C18 O4 Cd1 106.3(3) . 1_545 ?
C18 O3 Cd1 153.2(3) . 2_656 ?
C10 N3 C8 106.9(4) . . ?
C10 N3 C7 127.5(4) . . ?
C8 N3 C7 125.5(4) . . ?
C9 C8 N3 106.4(4) . . ?
C9 C8 H8 126.8 . . ?
N3 C8 H8 126.8 . . ?
N3 C7 C6 111.6(4) . . ?
N3 C7 H7A 109.3 . . ?
C6 C7 H7A 109.3 . . ?
N3 C7 H7B 109.3 . . ?
C6 C7 H7B 109.3 . . ?
H7A C7 H7B 108.0 . . ?
C10 N4 C9 105.4(4) . . ?
C10 N4 Cd1 132.0(3) . 1_656 ?
C9 N4 Cd1 122.4(3) . 1_656 ?
N4 C10 N3 111.8(4) . . ?
N4 C10 H10 124.1 . . ?
N3 C10 H10 124.1 . . ?
C8 C9 N4 109.5(4) . . ?
C8 C9 H9 125.2 . . ?
N4 C9 H9 125.2 . . ?

loop_
_geom_bond_atom_site_label_1
_geom_bond_atom_site_label_2
_geom_bond_distance
_geom_bond_site_symmetry_2
_geom_bond_publ_flag
Cd1 O4 2.266(3) 1_565 ?
Cd1 N1 2.267(3) . ?
Cd1 N4 2.272(3) 1_454 ?
Cd1 O1 2.375(3) . ?
Cd1 O3 2.395(3) 2_656 ?
Cd1 O2 2.513(3) . ?
C16 C17 1.380(5) . ?
C16 C15 1.384(5) . ?
C16 H16 0.9300 . ?
C17 C12 1.397(5) . ?
C17 H17 0.9300 . ?
C12 C13 1.386(5) . ?
C12 C11 1.514(5) . ?
C13 C14 1.389(5) . ?
C13 H13 0.9300 . ?
C11 O2 1.246(5) . ?
C11 O1 1.267(4) . ?
C1 N1 1.318(5) . ?
C1 N2 1.337(5) . ?
C1 H1 0.9300 . ?
C2 C3 1.341(6) . ?
C2 N1 1.365(5) . ?
C2 H2 0.9300 . ?
C3 N2 1.368(5) . ?
C3 H3 0.9300 . ?
C4 N2 1.462(5) . ?
C4 C5 1.495(6) . ?
C4 H4A 0.9700 . ?
C4 H4B 0.9700 . ?
C5 O5 1.413(5) . ?
C5 H5A 0.9700 . ?
C5 H5B 0.9700 . ?
C6 O5 1.417(5) . ?
C6 C7 1.490(7) . ?
C6 H6A 0.9700 . ?
C6 H6B 0.9700 . ?
C14 C15 1.396(5) . ?
C14 C18 1.510(5) . ?
C18 O3 1.241(5) . ?
C18 O4 1.258(4) . ?
C15 H15 0.9300 . ?
O4 Cd1 2.266(3) 1_545 ?
O3 Cd1 2.395(3) 2_656 ?
N3 C10 1.342(5) . ?
N3 C8 1.365(5) . ?
N3 C7 1.464(5) . ?
C8 C9 1.348(6) . ?
C8 H8 0.9300 . ?
C7 H7A 0.9700 . ?
C7 H7B 0.9700 . ?
N4 C10 1.307(5) . ?
N4 C9 1.378(5) . ?
N4 Cd1 2.272(3) 1_656 ?
C10 H10 0.9300 . ?
C9 H9 0.9300 . ?

loop_
_geom_torsion_atom_site_label_1
_geom_torsion_atom_site_label_2
_geom_torsion_atom_site_label_3
_geom_torsion_atom_site_label_4
_geom_torsion
_geom_torsion_site_symmetry_1
_geom_torsion_site_symmetry_2
_geom_torsion_site_symmetry_3
_geom_torsion_site_symmetry_4
_geom_torsion_publ_flag
C15 C16 C17 C12 -2.3(6) . . . . ?
C16 C17 C12 C13 4.0(6) . . . . ?
C16 C17 C12 C11 -175.1(3) . . . . ?
C17 C12 C13 C14 -2.4(5) . . . . ?
C11 C12 C13 C14 176.6(3) . . . . ?
C13 C12 C11 O2 -20.1(5) . . . . ?
C17 C12 C11 O2 158.9(4) . . . . ?
C13 C12 C11 O1 160.6(3) . . . . ?
C17 C12 C11 O1 -20.3(5) . . . . ?
N1 C2 C3 N2 1.2(5) . . . . ?
N2 C4 C5 O5 -67.9(5) . . . . ?
N1 C1 N2 C3 0.1(5) . . . . ?
N1 C1 N2 C4 175.9(4) . . . . ?
C2 C3 N2 C1 -0.8(5) . . . . ?
C2 C3 N2 C4 -176.6(4) . . . . ?
C5 C4 N2 C1 -72.4(5) . . . . ?
C5 C4 N2 C3 102.5(5) . . . . ?
N2 C1 N1 C2 0.7(5) . . . . ?
N2 C1 N1 Cd1 179.4(3) . . . . ?
C3 C2 N1 C1 -1.2(5) . . . . ?
C3 C2 N1 Cd1 -179.8(3) . . . . ?
O4 Cd1 N1 C1 -145.9(3) 1_565 . . . ?
N4 Cd1 N1 C1 50.7(5) 1_454 . . . ?
O1 Cd1 N1 C1 -60.6(3) . . . . ?
O3 Cd1 N1 C1 96.2(3) 2_656 . . . ?
O2 Cd1 N1 C1 -6.7(3) . . . . ?
O4 Cd1 N1 C2 32.5(4) 1_565 . . . ?
N4 Cd1 N1 C2 -130.9(4) 1_454 . . . ?
O1 Cd1 N1 C2 117.8(3) . . . . ?
O3 Cd1 N1 C2 -85.4(3) 2_656 . . . ?
O2 Cd1 N1 C2 171.8(3) . . . . ?
O2 C11 O1 Cd1 3.9(4) . . . . ?
C12 C11 O1 Cd1 -176.9(3) . . . . ?
O4 Cd1 O1 C11 -168.1(2) 1_565 . . . ?
N1 Cd1 O1 C11 81.8(2) . . . . ?
N4 Cd1 O1 C11 -78.1(2) 1_454 . . . ?
O3 Cd1 O1 C11 11.1(4) 2_656 . . . ?
O2 Cd1 O1 C11 -2.0(2) . . . . ?
O1 C11 O2 Cd1 -3.7(4) . . . . ?
C12 C11 O2 Cd1 177.1(3) . . . . ?
O4 Cd1 O2 C11 23.1(3) 1_565 . . . ?
N1 Cd1 O2 C11 -90.3(2) . . . . ?
N4 Cd1 O2 C11 107.7(2) 1_454 . . . ?
O1 Cd1 O2 C11 2.0(2) . . . . ?
O3 Cd1 O2 C11 -172.5(2) 2_656 . . . ?
C4 C5 O5 C6 153.6(4) . . . . ?
C7 C6 O5 C5 167.5(4) . . . . ?
C12 C13 C14 C15 -0.8(5) . . . . ?
C12 C13 C14 C18 179.4(3) . . . . ?
C13 C14 C18 O3 -13.6(6) . . . . ?
C15 C14 C18 O3 166.5(4) . . . . ?
C13 C14 C18 O4 166.6(4) . . . . ?
C15 C14 C18 O4 -13.3(5) . . . . ?
C17 C16 C15 C14 -0.9(6) . . . . ?
C13 C14 C15 C16 2.5(6) . . . . ?
C18 C14 C15 C16 -177.7(3) . . . . ?
O3 C18 O4 Cd1 10.3(5) . . . 1_545 ?
C14 C18 O4 Cd1 -169.9(2) . . . 1_545 ?
O4 C18 O3 Cd1 -117.2(6) . . . 2_656 ?
C14 C18 O3 Cd1 63.0(7) . . . 2_656 ?
C10 N3 C8 C9 -0.2(5) . . . . ?
C7 N3 C8 C9 177.9(4) . . . . ?
C10 N3 C7 C6 95.2(6) . . . . ?
C8 N3 C7 C6 -82.5(6) . . . . ?
O5 C6 C7 N3 -70.1(5) . . . . ?
C9 N4 C10 N3 -0.4(5) . . . . ?
Cd1 N4 C10 N3 -174.5(3) 1_656 . . . ?
C8 N3 C10 N4 0.4(5) . . . . ?
C7 N3 C10 N4 -177.7(4) . . . . ?
N3 C8 C9 N4 -0.1(5) . . . . ?
C10 N4 C9 C8 0.3(5) . . . . ?
Cd1 N4 C9 C8 175.1(3) 1_656 . . . ?
